data_1532020
loop_
_publ_author_name
'Papathanassiou, G.F.'
'Kotsanidis, P.A.'
'Yakinthos, J.K.'
'Schaefer, W.'

_publ_section_title
;
 The two antiferromagnetic phases of Tb Pt Ge2
;
_journal_name_full 'Journal of Alloys Compd.'
_journal_page_first 26
_journal_page_last 31
_journal_volume 343
_journal_year 2002
_chemical_formula_sum 'Ge2 Pt Tb'
_chemical_name_systematic 'Tb Pt Ge2'
_space_group_IT_number 71
_symmetry_space_group_name_Hall '-I 2 2'
_symmetry_space_group_name_H-M 'I m m m'
_cell_angle_alpha 90
_cell_angle_beta 90
_cell_angle_gamma 90
_cell_formula_units_Z 8
_cell_length_a 4.3242
_cell_length_b 16.2873
_cell_length_c 8.6965
_cell_volume 612.491
_citation_journal_id_ASTM JALCEU
_cod_data_source_file Papathanassiou_JALCEU_2002_518.cif
_cod_data_source_block Ge2Pt1Tb1
_cod_original_cell_volume 612.4905
_cod_original_formula_sum 'Ge2 Pt1 Tb1'
_cod_database_code 1532020

loop_
_symmetry_equiv_pos_as_xyz
x,y,z
-x,-y,z
x,-y,-z
-x,y,-z
-x,-y,-z
x,y,-z
-x,y,z
x,-y,z
x+1/2,y+1/2,z+1/2
-x+1/2,-y+1/2,z+1/2
x+1/2,-y+1/2,-z+1/2
-x+1/2,y+1/2,-z+1/2
-x+1/2,-y+1/2,-z+1/2
x+1/2,y+1/2,-z+1/2
-x+1/2,y+1/2,z+1/2
x+1/2,-y+1/2,z+1/2

loop_
_atom_site_label
_atom_site_type_symbol
_atom_site_fract_x
_atom_site_fract_y
_atom_site_fract_z
_atom_site_occupancy
_atom_site_U_iso_or_equiv
Tb2 Tb 0 0.202 0.5 1 0.0
Ge1 Ge 0.5 0.075 0 1 0.0
Ge3 Ge 0.5 0.3 0.352 1 0.0
Ge2 Ge 0.5 0.073 0.5 1 0.0
Tb1 Tb 0 0 0.262 1 0.0
Pt1 Pt 0.5 0.148 0.248 1 0.0
